data_1525779
loop_
_publ_author_name
'Lim, K.C.'
'Skelton, B.W.'
'White, A.H.'

_publ_section_title
;
 Crystal structures of the 'maximally' hydrated scandium halides, Sc X3 .
 n(H2 O) (X = Cl, Br, I)
;
_journal_name_full 'Australian Journal of Chemistry'
_journal_page_first 875
_journal_page_last 878
_journal_volume 53
_journal_year 2000
_chemical_formula_sum 'Cl3 H14 O7 Sc'
_chemical_name_systematic '(Sc (H2 O)7) Cl3'
_space_group_IT_number 13
_symmetry_space_group_name_Hall '-P 2yac'
_symmetry_space_group_name_H-M 'P 1 2/n 1'
_cell_angle_alpha 90
_cell_angle_beta 99.212
_cell_angle_gamma 90
_cell_formula_units_Z 2
_cell_length_a 7.516
_cell_length_b 7.564
_cell_length_c 9.468
_cell_volume 531.323
_citation_journal_id_ASTM AJCHAS
_cod_data_source_file Lim_AJCHAS_2000_108.cif
_cod_data_source_block H14Cl3O7Sc1
_cod_original_cell_volume 531.3234
_cod_original_sg_symbol_Hall '-P 2yc (x-z,y,z)'
_cod_original_formula_sum 'H14 Cl3 O7 Sc1'
_cod_database_code 1525779

loop_
_symmetry_equiv_pos_as_xyz
x,y,z
-x+1/2,y,-z+1/2
-x,-y,-z
x-1/2,-y,z-1/2

loop_
_atom_site_label
_atom_site_type_symbol
_atom_site_fract_x
_atom_site_fract_y
_atom_site_fract_z
_atom_site_occupancy
_atom_site_U_iso_or_equiv
H5 H+1 0.04 0.84 0.12 1 0.0
O1 O-2 0.6178 0.8067 0.0374 1 0.0
H7 H+1 0.99 0.57 0.252 1 0.0
H4 H+1 0.03 0.98 0.186 1 0.0
H6 H+1 0.88 0.52 0.15 1 0.0
O4 O-2 0.9155 0.5758 0.2308 1 0.0
Sc1 Sc+3 0.75 0.8133 0.25 1 0.0
H3 H+1 0.8 0.17 0.208 1 0.0
H1 H+1 0.67 0.81 -0.044 1 0.0
H2 H+1 0.55 0.74 0.02 1 0.0
O3 O-2 0.9841 0.9024 0.1651 1 0.0
O2 O-2 0.75 0.102 0.25 1 0.0
Cl2 Cl-1 0.25 0.22 0.25 1 0.0
Cl1 Cl-1 0.2354 0.6696 0.0202 1 0.0
